data_4304520
loop_
_publ_author_name
'Mei-Li Chen'
'Xue-Fei Xu'
'Ze-Xing Cao'
'Quan-Ming Wang'

_publ_section_title
;
Ligand- and Anion-Controlled Formation of Silver Alkynyl Oligomers from
Soluble Precursors
;
_journal_name_full 'Inorganic Chemistry'
_journal_page_first 1877
_journal_page_last 1879
_journal_paper_doi 10.1021/ic702023e
_journal_volume 47
_journal_year 2008
_chemical_formula_sum 'C56 H54 Ag5 F9 N8 O10 S3'
_chemical_formula_weight 1805.60
_chemical_name_systematic
; 
 ? 
;
_space_group_IT_number 15
_symmetry_cell_setting monoclinic
_symmetry_space_group_name_Hall '-C 2yc'
_symmetry_space_group_name_H-M 'C 1 2/c 1'
_atom_sites_solution_hydrogens geom
_atom_sites_solution_primary direct
_atom_sites_solution_secondary difmap
_audit_creation_method SHELXL-97
_cell_angle_alpha 90.00
_cell_angle_beta 100.523(7)
_cell_angle_gamma 90.00
_cell_formula_units_Z 4
_cell_length_a 17.9036(12)
_cell_length_b 16.7075(6)
_cell_length_c 21.7841(18)
_cell_measurement_temperature 293(2)
_cell_volume 6406.6(7)
_computing_cell_refinement 'CrysAlis RED, Oxford Diffraction Ltd.'
_computing_data_collection 'CrysAlis CCD, Oxford Diffraction Ltd.'
_computing_data_reduction 'CrysAlis RED, Oxford Diffraction Ltd.'
_computing_structure_refinement 'SHELXL-97 (Sheldrick, 1997)'
_computing_structure_solution 'SHELXS-97 (Sheldrick, 1990)'
_diffrn_ambient_temperature 295(2)
_diffrn_measured_fraction_theta_full 0.992
_diffrn_measured_fraction_theta_max 0.867
_diffrn_measurement_device_type 'Oxford Gemini S Ultra'
_diffrn_radiation_monochromator graphite
_diffrn_radiation_source 'fine-focus sealed tube'
_diffrn_radiation_type MoK\a
_diffrn_radiation_wavelength 0.71073
_diffrn_reflns_av_R_equivalents 0.0560
_diffrn_reflns_av_sigmaI/netI 0.1304
_diffrn_reflns_limit_h_max 24
_diffrn_reflns_limit_h_min -21
_diffrn_reflns_limit_k_max 22
_diffrn_reflns_limit_k_min -23
_diffrn_reflns_limit_l_max 30
_diffrn_reflns_limit_l_min -30
_diffrn_reflns_number 21554
_diffrn_reflns_theta_full 26.00
_diffrn_reflns_theta_max 30.69
_diffrn_reflns_theta_min 2.31
_exptl_absorpt_coefficient_mu 1.687
_exptl_absorpt_correction_T_max 0.7511
_exptl_absorpt_correction_T_min 0.7079
_exptl_absorpt_correction_type multi-scan
_exptl_absorpt_process_details
;
CrysAlis RED, Oxford Diffraction Ltd.,
Version 1.171.32.5 (release 08-05-2007 CrysAlis171 .NET)
(compiled May  8 2007,13:10:02)
Empirical absorption correction using spherical harmonics,
 implemented in SCALE3 ABSPACK scaling algorithm.
;
_exptl_crystal_colour colorless
_exptl_crystal_density_diffrn 1.872
_exptl_crystal_density_method 'not measured'
_exptl_crystal_description block-like
_exptl_crystal_F_000 3560
_exptl_crystal_size_max 0.22
_exptl_crystal_size_mid 0.20
_exptl_crystal_size_min 0.18
_refine_diff_density_max 1.405
_refine_diff_density_min -0.977
_refine_diff_density_rms 0.115
_refine_ls_extinction_method none
_refine_ls_goodness_of_fit_ref 0.858
_refine_ls_hydrogen_treatment constr
_refine_ls_matrix_type full
_refine_ls_number_parameters 400
_refine_ls_number_reflns 8625
_refine_ls_number_restraints 67
_refine_ls_restrained_S_all 0.867
_refine_ls_R_factor_all 0.1050
_refine_ls_R_factor_gt 0.0427
_refine_ls_shift/su_max 0.001
_refine_ls_shift/su_mean 0.000
_refine_ls_structure_factor_coef Fsqd
_refine_ls_weighting_details 'calc w=1/[\s^2^(Fo^2^)+(0.0484P)^2^+0.0000P] where P=(Fo^2^+2Fc^2^)/3'
_refine_ls_weighting_scheme calc
_refine_ls_wR_factor_gt 0.0940
_refine_ls_wR_factor_ref 0.1064
_reflns_number_gt 4003
_reflns_number_total 8625
_reflns_threshold_expression >2sigma(I)
_cod_data_source_file ic702023e-file003_2.cif
_cod_data_source_block 2
_cod_depositor_comments
;
The following automatic conversions were performed:
'_symmetry_cell_setting' value 'Monoclinic' changed to 'monoclinic'
according to '/home/saulius/struct/CIF-dictionaries/cif_core.dic'
dictionary named 'cif_core.dic' version 2.4.1 from 2010-06-29.

Automatic conversion script
Id: cif_fix_enum 1527 2010-12-29 10:47:43Z saulius 
;
_cod_database_code 4304520

loop_
_symmetry_equiv_pos_as_xyz
'x, y, z'
'-x, y, -z+1/2'
'x+1/2, y+1/2, z'
'-x+1/2, y+1/2, -z+1/2'
'-x, -y, -z'
'x, -y, z-1/2'
'-x+1/2, -y+1/2, -z'
'x+1/2, -y+1/2, z-1/2'

loop_
_atom_site_label
_atom_site_type_symbol
_atom_site_fract_x
_atom_site_fract_y
_atom_site_fract_z
_atom_site_U_iso_or_equiv
_atom_site_adp_type
_atom_site_occupancy
_atom_site_symmetry_multiplicity
_atom_site_calc_flag
_atom_site_refinement_flags
_atom_site_disorder_assembly
_atom_site_disorder_group
Ag1 Ag 0.0000 0.5000 0.0000 0.03506(14) Uani 1 2 d S . .
Ag2 Ag -0.15454(2) 0.55845(2) -0.048879(18) 0.04456(12) Uani 1 1 d . . .
Ag3 Ag 0.06586(2) 0.64413(2) -0.037936(18) 0.04600(13) Uani 1 1 d . . .
N1 N -0.2167(2) 0.6605(2) -0.10664(18) 0.0378(9) Uani 1 1 d . . .
N2 N -0.1230(2) 0.6781(2) 0.00612(18) 0.0395(10) Uani 1 1 d . . .
N3 N -0.0196(2) 0.6538(3) -0.13230(18) 0.0412(10) Uani 1 1 d . . .
N4 N 0.0415(2) 0.7786(2) -0.05873(17) 0.0380(10) Uani 1 1 d . . .
C1 C -0.0965(3) 0.4378(3) -0.0438(2) 0.0328(10) Uani 1 1 d . . .
C2 C -0.1495(3) 0.4131(3) -0.0788(2) 0.0405(12) Uani 1 1 d D . .
C3 C -0.2127(3) 0.3732(3) -0.1250(3) 0.0639(18) Uani 1 1 d D . .
C4 C -0.2823(6) 0.3640(11) -0.0922(7) 0.154(9) Uiso 0.50 1 d PD . .
C5 C -0.1800(6) 0.2862(5) -0.1391(5) 0.062(4) Uiso 0.50 1 d PD . .
C6 C -0.2291(8) 0.4214(8) -0.1860(5) 0.096(6) Uiso 0.50 1 d PD . .
C4' C -0.2016(7) 0.2826(5) -0.1204(6) 0.075(5) Uiso 0.50 1 d PD . .
C5' C -0.2911(4) 0.4026(7) -0.1105(5) 0.051(3) Uiso 0.50 1 d PD . .
C6' C -0.2065(6) 0.4065(6) -0.1931(3) 0.045(3) Uiso 0.50 1 d PD . .
C7 C -0.2625(3) 0.6511(3) -0.1618(2) 0.0413(12) Uani 1 1 d . . .
H7A H -0.2678 0.6002 -0.1791 0.050 Uiso 1 1 calc R . .
C8 C -0.3021(3) 0.7125(4) -0.1940(2) 0.0511(14) Uani 1 1 d . . .
H8A H -0.3320 0.7040 -0.2330 0.061 Uiso 1 1 calc R . .
C9 C -0.2965(3) 0.7874(3) -0.1672(3) 0.0537(15) Uani 1 1 d . . .
H9A H -0.3244 0.8299 -0.1873 0.064 Uiso 1 1 calc R . .
C10 C -0.2495(3) 0.7990(3) -0.1109(2) 0.0425(12) Uani 1 1 d . . .
H10A H -0.2453 0.8494 -0.0926 0.051 Uiso 1 1 calc R . .
C11 C -0.2083(3) 0.7351(3) -0.0811(2) 0.0335(11) Uani 1 1 d . . .
C12 C -0.1561(3) 0.7453(3) -0.0218(2) 0.0352(11) Uani 1 1 d . . .
C13 C -0.1406(3) 0.8201(3) 0.0059(3) 0.0527(14) Uani 1 1 d . . .
H13A H -0.1639 0.8656 -0.0135 0.063 Uiso 1 1 calc R . .
C14 C -0.0908(3) 0.8268(4) 0.0618(3) 0.0581(16) Uani 1 1 d . . .
H14A H -0.0799 0.8764 0.0806 0.070 Uiso 1 1 calc R . .
C15 C -0.0573(3) 0.7576(4) 0.0893(2) 0.0613(17) Uani 1 1 d . . .
H15A H -0.0234 0.7599 0.1271 0.074 Uiso 1 1 calc R . .
C16 C -0.0749(3) 0.6861(4) 0.0600(2) 0.0489(14) Uani 1 1 d . . .
H16A H -0.0519 0.6402 0.0789 0.059 Uiso 1 1 calc R . .
C17 C -0.0432(3) 0.5920(3) -0.1696(2) 0.0492(13) Uani 1 1 d . . .
H17A H -0.0303 0.5405 -0.1552 0.059 Uiso 1 1 calc R . .
C18 C -0.0863(3) 0.6012(4) -0.2290(3) 0.0524(14) Uani 1 1 d . . .
H18A H -0.1014 0.5570 -0.2541 0.063 Uiso 1 1 calc R . .
C19 C -0.1058(3) 0.6763(4) -0.2495(3) 0.0517(14) Uani 1 1 d . . .
H19A H -0.1351 0.6840 -0.2889 0.062 Uiso 1 1 calc R . .
C20 C -0.0818(3) 0.7424(3) -0.2112(2) 0.0465(13) Uani 1 1 d . . .
H20A H -0.0945 0.7942 -0.2250 0.056 Uiso 1 1 calc R . .
C21 C -0.0391(3) 0.7290(3) -0.1528(2) 0.0357(11) Uani 1 1 d . . .
C22 C -0.0094(3) 0.7970(3) -0.1100(2) 0.0333(11) Uani 1 1 d . . .
C23 C -0.0335(3) 0.8757(3) -0.1228(2) 0.0455(13) Uani 1 1 d . . .
H23A H -0.0708 0.8865 -0.1575 0.055 Uiso 1 1 calc R . .
C24 C -0.0030(3) 0.9374(3) -0.0846(2) 0.0510(14) Uani 1 1 d . . .
H24A H -0.0181 0.9900 -0.0936 0.061 Uiso 1 1 calc R . .
C25 C 0.0508(3) 0.9193(3) -0.0324(2) 0.0524(14) Uani 1 1 d . . .
H25A H 0.0733 0.9594 -0.0056 0.063 Uiso 1 1 calc R . .
C26 C 0.0704(3) 0.8395(3) -0.0212(2) 0.0459(13) Uani 1 1 d . . .
H26A H 0.1056 0.8274 0.0145 0.055 Uiso 1 1 calc R . .
S1 S 0.20479(7) 0.53417(8) -0.09287(6) 0.0418(3) Uani 1 1 d . . .
O1 O 0.1878(2) 0.6174(2) -0.08237(19) 0.0647(12) Uani 1 1 d . . .
O2 O 0.2414(2) 0.4903(2) -0.03909(15) 0.0519(10) Uani 1 1 d . . .
O3 O 0.1454(2) 0.4894(3) -0.13238(18) 0.0645(11) Uani 1 1 d . . .
C27 C 0.2787(3) 0.5425(3) -0.1401(2) 0.0362(11) Uani 1 1 d . . .
F1 F 0.30173(19) 0.46946(18) -0.15531(15) 0.0606(9) Uani 1 1 d . . .
F2 F 0.34020(17) 0.5809(2) -0.10969(13) 0.0613(9) Uani 1 1 d . . .
F3 F 0.25585(16) 0.5834(2) -0.19233(12) 0.0535(8) Uani 1 1 d . . .
S2 S -0.02694(13) 0.91628(16) 0.24813(13) 0.0497(7) Uiso 0.50 1 d PD . .
O4 O 0.0000 0.8361(4) 0.2500 0.119(3) Uiso 1 2 d SD . .
O5 O -0.0696(5) 0.9303(6) 0.2965(4) 0.107(3) Uiso 0.50 1 d PD . .
O6 O -0.0582(5) 0.9405(6) 0.1858(3) 0.094(3) Uiso 0.50 1 d PD . .
C28 C 0.0560(4) 0.9792(4) 0.2701(3) 0.053(3) Uiso 0.50 1 d PD . .
F4 F 0.0372(4) 1.0574(3) 0.2668(3) 0.075(2) Uiso 0.50 1 d PD . .
F5 F 0.0915(4) 0.9669(5) 0.3277(3) 0.074(2) Uiso 0.50 1 d PD . .
F6 F 0.1049(3) 0.9708(4) 0.2332(3) 0.0683(19) Uiso 0.50 1 d PD . .
C1S C 0.0000 0.6212(8) 0.2500 0.103(4) Uiso 1 2 d S . .
O1S O 0.0379(6) 0.6815(7) 0.2291(5) 0.105(3) Uiso 0.50 1 d P . .

loop_
_atom_site_aniso_label
_atom_site_aniso_U_11
_atom_site_aniso_U_22
_atom_site_aniso_U_33
_atom_site_aniso_U_23
_atom_site_aniso_U_13
_atom_site_aniso_U_12
Ag1 0.0380(3) 0.0261(3) 0.0376(3) 0.0004(2) -0.0023(2) -0.0011(2)
Ag2 0.0503(2) 0.0278(2) 0.0564(3) 0.00491(18) 0.01168(19) 0.00999(19)
Ag3 0.0502(2) 0.0377(2) 0.0508(2) 0.01717(18) 0.01093(19) 0.0103(2)
N1 0.046(2) 0.028(2) 0.042(2) -0.0003(18) 0.014(2) 0.005(2)
N2 0.043(2) 0.036(2) 0.043(2) -0.0001(19) 0.014(2) 0.007(2)
N3 0.042(2) 0.039(2) 0.043(2) 0.003(2) 0.0103(19) 0.002(2)
N4 0.048(3) 0.030(2) 0.037(2) 0.0076(18) 0.0099(19) 0.012(2)
C1 0.038(3) 0.026(2) 0.033(2) -0.005(2) 0.003(2) -0.001(2)
C2 0.044(3) 0.039(3) 0.041(3) -0.003(2) 0.015(2) -0.004(3)
C3 0.042(3) 0.074(4) 0.076(4) -0.031(3) 0.012(3) -0.024(3)
C7 0.049(3) 0.031(3) 0.042(3) -0.006(2) 0.005(2) 0.004(3)
C8 0.047(3) 0.062(4) 0.042(3) 0.009(3) 0.006(2) 0.005(3)
C9 0.053(3) 0.041(3) 0.067(4) 0.016(3) 0.011(3) 0.001(3)
C10 0.041(3) 0.036(3) 0.051(3) 0.005(2) 0.010(3) 0.001(3)
C11 0.035(3) 0.026(3) 0.043(3) 0.003(2) 0.015(2) -0.001(2)
C12 0.038(3) 0.030(3) 0.042(3) 0.001(2) 0.021(2) 0.000(2)
C13 0.073(4) 0.038(3) 0.054(3) -0.002(3) 0.028(3) -0.004(3)
C14 0.077(4) 0.052(4) 0.048(3) -0.014(3) 0.020(3) -0.018(4)
C15 0.063(4) 0.088(5) 0.033(3) -0.015(3) 0.010(3) 0.000(4)
C16 0.051(3) 0.062(4) 0.035(3) -0.006(3) 0.008(3) 0.019(3)
C17 0.048(3) 0.040(3) 0.061(4) -0.008(3) 0.012(3) 0.005(3)
C18 0.041(3) 0.060(4) 0.056(3) -0.013(3) 0.008(3) -0.012(3)
C19 0.037(3) 0.058(4) 0.058(3) -0.001(3) 0.002(3) 0.000(3)
C20 0.037(3) 0.050(3) 0.050(3) 0.006(3) 0.001(2) 0.001(3)
C21 0.028(3) 0.042(3) 0.039(3) 0.011(2) 0.013(2) 0.008(2)
C22 0.032(3) 0.029(3) 0.041(3) 0.009(2) 0.012(2) 0.006(2)
C23 0.051(3) 0.044(3) 0.040(3) 0.010(2) 0.005(2) 0.000(3)
C24 0.073(4) 0.032(3) 0.049(3) 0.011(3) 0.012(3) 0.008(3)
C25 0.065(4) 0.035(3) 0.057(3) -0.003(3) 0.012(3) -0.007(3)
C26 0.058(3) 0.031(3) 0.046(3) 0.003(2) 0.002(3) 0.003(3)
S1 0.0445(8) 0.0340(7) 0.0510(8) 0.0136(6) 0.0199(6) 0.0120(6)
O1 0.082(3) 0.043(2) 0.084(3) 0.015(2) 0.055(2) 0.025(2)
O2 0.067(2) 0.050(2) 0.042(2) 0.0172(17) 0.0207(18) 0.014(2)
O3 0.046(2) 0.069(3) 0.077(3) 0.019(2) 0.008(2) -0.014(2)
C27 0.038(3) 0.036(3) 0.034(3) 0.002(2) 0.005(2) 0.006(2)
F1 0.080(2) 0.0391(18) 0.072(2) 0.0033(16) 0.0392(18) 0.0138(18)
F2 0.0510(19) 0.072(2) 0.0584(19) -0.0052(17) 0.0035(15) -0.0132(19)
F3 0.0497(17) 0.068(2) 0.0443(16) 0.0231(16) 0.0126(13) 0.0086(17)

loop_
_atom_type_symbol
_atom_type_description
_atom_type_scat_dispersion_real
_atom_type_scat_dispersion_imag
_atom_type_scat_source
C C 0.0033 0.0016 'International Tables Vol C Tables 4.2.6.8 and 6.1.1.4'
H H 0.0000 0.0000 'International Tables Vol C Tables 4.2.6.8 and 6.1.1.4'
N N 0.0061 0.0033 'International Tables Vol C Tables 4.2.6.8 and 6.1.1.4'
O O 0.0106 0.0060 'International Tables Vol C Tables 4.2.6.8 and 6.1.1.4'
F F 0.0171 0.0103 'International Tables Vol C Tables 4.2.6.8 and 6.1.1.4'
S S 0.1246 0.1234 'International Tables Vol C Tables 4.2.6.8 and 6.1.1.4'
Ag Ag -0.8971 1.1015 'International Tables Vol C Tables 4.2.6.8 and 6.1.1.4'

loop_
_geom_angle_atom_site_label_1
_geom_angle_atom_site_label_2
_geom_angle_atom_site_label_3
_geom_angle
_geom_angle_site_symmetry_1
_geom_angle_site_symmetry_3
_geom_angle_publ_flag
C1 Ag1 C1 180.0 . 5_565 ?
C1 Ag1 Ag3 129.39(12) . . ?
C1 Ag1 Ag3 50.61(12) 5_565 . ?
C1 Ag1 Ag3 50.61(12) . 5_565 ?
C1 Ag1 Ag3 129.39(12) 5_565 5_565 ?
Ag3 Ag1 Ag3 180.0 . 5_565 ?
C1 Ag1 Ag2 49.92(12) . . ?
C1 Ag1 Ag2 130.08(12) 5_565 . ?
Ag3 Ag1 Ag2 91.489(11) . . ?
Ag3 Ag1 Ag2 88.511(11) 5_565 . ?
C1 Ag1 Ag2 130.08(12) . 5_565 ?
C1 Ag1 Ag2 49.92(12) 5_565 5_565 ?
Ag3 Ag1 Ag2 88.511(11) . 5_565 ?
Ag3 Ag1 Ag2 91.489(11) 5_565 5_565 ?
Ag2 Ag1 Ag2 180.000(14) . 5_565 ?
C1 Ag2 N1 149.96(15) . . ?
C1 Ag2 N2 132.01(15) . . ?
N1 Ag2 N2 72.11(14) . . ?
C1 Ag2 C2 27.86(15) . . ?
N1 Ag2 C2 127.84(15) . . ?
N2 Ag2 C2 159.50(15) . . ?
C1 Ag2 Ag1 45.05(12) . . ?
N1 Ag2 Ag1 141.08(10) . . ?
N2 Ag2 Ag1 88.59(10) . . ?
C2 Ag2 Ag1 72.44(12) . . ?
C1 Ag3 N4 139.47(15) 5_565 . ?
C1 Ag3 N3 140.46(16) 5_565 . ?
N4 Ag3 N3 71.98(14) . . ?
C1 Ag3 O1 95.23(15) 5_565 . ?
N4 Ag3 O1 103.67(13) . . ?
N3 Ag3 O1 98.33(14) . . ?
C1 Ag3 Ag1 46.37(12) 5_565 . ?
N4 Ag3 Ag1 142.90(10) . . ?
N3 Ag3 Ag1 94.27(10) . . ?
O1 Ag3 Ag1 112.49(9) . . ?
C7 N1 C11 118.6(4) . . ?
C7 N1 Ag2 124.5(3) . . ?
C11 N1 Ag2 116.8(3) . . ?
C16 N2 C12 118.1(5) . . ?
C16 N2 Ag2 126.4(4) . . ?
C12 N2 Ag2 115.5(3) . . ?
C17 N3 C21 118.8(4) . . ?
C17 N3 Ag3 124.5(3) . . ?
C21 N3 Ag3 116.2(3) . . ?
C22 N4 C26 117.3(4) . . ?
C22 N4 Ag3 117.4(3) . . ?
C26 N4 Ag3 125.2(3) . . ?
C2 C1 Ag1 165.9(4) . . ?
C2 C1 Ag3 110.7(4) . 5_565 ?
Ag1 C1 Ag3 83.03(16) . 5_565 ?
C2 C1 Ag2 88.4(3) . . ?
Ag1 C1 Ag2 85.02(16) . . ?
Ag3 C1 Ag2 129.0(2) 5_565 . ?
C1 C2 C3 173.7(5) . . ?
C1 C2 Ag2 63.8(3) . . ?
C3 C2 Ag2 122.3(3) . . ?
C2 C3 C4' 108.5(6) . . ?
C2 C3 C6 110.1(6) . . ?
C4' C3 C6 125.4(8) . . ?
C2 C3 C4 107.5(6) . . ?
C4' C3 C4 88.6(9) . . ?
C6 C3 C4 114.0(8) . . ?
C2 C3 C5' 108.2(5) . . ?
C4' C3 C5' 113.9(7) . . ?
C6 C3 C5' 88.5(7) . . ?
C4 C3 C5' 28.1(8) . . ?
C2 C3 C6' 106.9(5) . . ?
C4' C3 C6' 111.9(6) . . ?
C6 C3 C6' 19.0(7) . . ?
C4 C3 C6' 131.0(8) . . ?
C5' C3 C6' 107.1(6) . . ?
C2 C3 C5 105.5(5) . . ?
C4' C3 C5 22.3(6) . . ?
C6 C3 C5 109.1(7) . . ?
C4 C3 C5 110.3(8) . . ?
C5' C3 C5 133.3(6) . . ?
C6' C3 C5 92.7(6) . . ?
C5' C4 C3 77.4(10) . . ?
C4' C5 C3 70.6(11) . . ?
C6' C6 C3 88.3(15) . . ?
C5 C4' C3 87.0(12) . . ?
C4 C5' C3 74.5(9) . . ?
C6 C6' C3 72.7(13) . . ?
N1 C7 C8 123.4(5) . . ?
C7 C8 C9 118.3(5) . . ?
C10 C9 C8 119.5(5) . . ?
C9 C10 C11 119.9(5) . . ?
N1 C11 C10 120.1(4) . . ?
N1 C11 C12 118.3(4) . . ?
C10 C11 C12 121.6(4) . . ?
N2 C12 C13 120.7(5) . . ?
N2 C12 C11 117.2(4) . . ?
C13 C12 C11 122.1(5) . . ?
C14 C13 C12 120.0(6) . . ?
C13 C14 C15 118.4(6) . . ?
C16 C15 C14 118.9(5) . . ?
N2 C16 C15 123.9(6) . . ?
N3 C17 C18 122.8(5) . . ?
C19 C18 C17 118.4(6) . . ?
C18 C19 C20 120.0(5) . . ?
C21 C20 C19 118.6(5) . . ?
N3 C21 C20 121.3(5) . . ?
N3 C21 C22 117.1(4) . . ?
C20 C21 C22 121.6(5) . . ?
N4 C22 C23 121.3(5) . . ?
N4 C22 C21 116.9(4) . . ?
C23 C22 C21 121.8(4) . . ?
C24 C23 C22 120.8(5) . . ?
C23 C24 C25 118.3(5) . . ?
C24 C25 C26 118.0(5) . . ?
N4 C26 C25 124.2(5) . . ?
O2 S1 O3 113.5(2) . . ?
O2 S1 O1 116.0(2) . . ?
O3 S1 O1 115.9(3) . . ?
O2 S1 C27 103.2(2) . . ?
O3 S1 C27 103.5(2) . . ?
O1 S1 C27 102.1(2) . . ?
S1 O1 Ag3 116.1(2) . . ?
F3 C27 F2 106.0(4) . . ?
F3 C27 F1 108.5(4) . . ?
F2 C27 F1 107.1(4) . . ?
F3 C27 S1 112.4(3) . . ?
F2 C27 S1 111.8(3) . . ?
F1 C27 S1 110.8(3) . . ?
S2 S2 C28 113.4(4) 2 2 ?
S2 S2 O4 70.41(13) 2 . ?
C28 S2 O4 162.4(4) 2 . ?
S2 S2 O6 107.2(5) 2 . ?
C28 S2 O6 51.0(5) 2 . ?
O4 S2 O6 111.5(4) . . ?
S2 S2 O5 127.3(5) 2 . ?
C28 S2 O5 81.0(6) 2 . ?
O4 S2 O5 111.0(5) . . ?
O6 S2 O5 119.0(6) . . ?
S2 S2 F6 143.8(3) 2 2 ?
C28 S2 F6 47.1(4) 2 2 ?
O4 S2 F6 138.9(3) . 2 ?
O6 S2 F6 83.4(5) . 2 ?
O5 S2 F6 36.7(4) . 2 ?
S2 S2 C28 37.7(3) 2 . ?
C28 S2 C28 82.2(6) 2 . ?
O4 S2 C28 106.4(3) . . ?
O6 S2 C28 104.3(4) . . ?
O5 S2 C28 103.5(4) . . ?
F6 S2 C28 106.4(4) 2 . ?
S2 S2 O6 44.8(4) 2 2 ?
C28 S2 O6 107.2(5) 2 2 ?
O4 S2 O6 87.6(3) . 2 ?
O6 S2 O6 139.9(5) . 2 ?
O5 S2 O6 82.6(5) . 2 ?
F6 S2 O6 105.5(4) 2 2 ?
C28 S2 O6 35.6(4) . 2 ?
S2 S2 F5 119.3(4) 2 2 ?
C28 S2 F5 38.6(4) 2 2 ?
O4 S2 F5 124.0(3) . 2 ?
O6 S2 F5 16.0(5) . 2 ?
O5 S2 F5 103.3(5) . 2 ?
F6 S2 F5 67.4(3) 2 2 ?
C28 S2 F5 107.0(3) . 2 ?
O6 S2 F5 140.8(3) 2 2 ?
S2 S2 O5 32.0(4) 2 2 ?
C28 S2 O5 95.2(4) 2 2 ?
O4 S2 O5 79.6(3) . 2 ?
O6 S2 O5 75.3(5) . 2 ?
O5 S2 O5 154.1(5) . 2 ?
F6 S2 O5 141.3(4) 2 2 ?
C28 S2 O5 50.7(4) . 2 ?
O6 S2 O5 74.0(4) 2 2 ?
F5 S2 O5 88.4(4) 2 2 ?
S2 O4 S2 39.2(2) 2 . ?
F6 O5 S2 89.6(7) 2 . ?
F6 O5 C28 49.0(5) 2 2 ?
S2 O5 C28 43.9(3) . 2 ?
F6 O5 S2 103.5(6) 2 2 ?
S2 O5 S2 20.7(2) . 2 ?
C28 O5 S2 54.5(3) 2 2 ?
F5 O6 C28 84.3(11) 2 2 ?
F5 O6 S2 132.6(12) 2 . ?
C28 O6 S2 54.5(5) 2 . ?
F5 O6 S2 150.1(12) 2 2 ?
C28 O6 S2 66.1(5) 2 2 ?
S2 O6 S2 28.0(2) . 2 ?
O6 C28 S2 74.5(6) 2 2 ?
O6 C28 F6 122.1(9) 2 . ?
S2 C28 F6 90.0(6) 2 . ?
O6 C28 F5 35.0(6) 2 . ?
S2 C28 F5 106.4(6) 2 . ?
F6 C28 F5 108.1(7) . . ?
O6 C28 F4 123.9(8) 2 . ?
S2 C28 F4 137.6(7) 2 . ?
F6 C28 F4 105.2(6) . . ?
F5 C28 F4 105.9(6) . . ?
O6 C28 O5 116.7(8) 2 2 ?
S2 C28 O5 55.2(4) 2 2 ?
F6 C28 O5 38.0(4) . 2 ?
F5 C28 O5 127.8(7) . 2 ?
F4 C28 O5 119.2(6) . 2 ?
O6 C28 S2 78.2(6) 2 . ?
S2 C28 S2 28.9(2) 2 . ?
F6 C28 S2 112.7(5) . . ?
F5 C28 S2 113.1(5) . . ?
F4 C28 S2 111.4(5) . . ?
O5 C28 S2 74.8(4) 2 . ?
O6 C28 C28 103.8(7) 2 2 ?
S2 C28 C28 61.8(4) 2 2 ?
F6 C28 C28 117.1(7) . 2 ?
F5 C28 C28 132.6(7) . 2 ?
F4 C28 C28 76.2(4) . 2 ?
O5 C28 C28 85.3(5) 2 2 ?
S2 C28 C28 36.0(2) . 2 ?
C28 F4 F4 103.4(4) . 2 ?
O6 F5 C28 60.8(9) 2 . ?
O6 F5 S2 31.4(8) 2 2 ?
C28 F5 S2 35.0(3) . 2 ?
O5 F6 C28 93.0(6) 2 . ?
O5 F6 S2 53.7(5) 2 2 ?
C28 F6 S2 42.9(3) . 2 ?
O1S C1S O1S 82.5(12) 2 . ?
C1S O1S O1S 48.7(6) . 2 ?

loop_
_geom_bond_atom_site_label_1
_geom_bond_atom_site_label_2
_geom_bond_distance
_geom_bond_site_symmetry_2
_geom_bond_publ_flag
Ag1 C1 2.092(5) . ?
Ag1 C1 2.092(5) 5_565 ?
Ag1 Ag3 2.8685(4) . ?
Ag1 Ag3 2.8685(4) 5_565 ?
Ag1 Ag2 2.9440(4) . ?
Ag1 Ag2 2.9440(4) 5_565 ?
Ag2 C1 2.261(5) . ?
Ag2 N1 2.284(4) . ?
Ag2 N2 2.346(4) . ?
Ag2 C2 2.520(5) . ?
Ag3 C1 2.233(4) 5_565 ?
Ag3 N4 2.317(4) . ?
Ag3 N3 2.333(4) . ?
Ag3 O1 2.584(3) . ?
N1 C7 1.334(6) . ?
N1 C11 1.363(6) . ?
N2 C16 1.330(6) . ?
N2 C12 1.359(6) . ?
N3 C17 1.335(6) . ?
N3 C21 1.357(6) . ?
N4 C22 1.342(6) . ?
N4 C26 1.349(6) . ?
C1 C2 1.178(6) . ?
C1 Ag3 2.233(4) 5_565 ?
C2 C3 1.524(7) . ?
C3 C4' 1.528(10) . ?
C3 C6 1.534(10) . ?
C3 C4 1.553(11) . ?
C3 C5' 1.572(9) . ?
C3 C6' 1.606(9) . ?
C3 C5 1.618(10) . ?
C4 C5' 0.76(2) . ?
C5 C4' 0.615(16) . ?
C6 C6' 0.52(2) . ?
C7 C8 1.366(7) . ?
C8 C9 1.376(8) . ?
C9 C10 1.369(7) . ?
C10 C11 1.389(7) . ?
C11 C12 1.459(7) . ?
C12 C13 1.394(7) . ?
C13 C14 1.376(8) . ?
C14 C15 1.387(8) . ?
C15 C16 1.363(8) . ?
C17 C18 1.388(7) . ?
C18 C19 1.356(8) . ?
C19 C20 1.403(7) . ?
C20 C21 1.378(7) . ?
C21 C22 1.502(7) . ?
C22 C23 1.396(7) . ?
C23 C24 1.374(7) . ?
C24 C25 1.383(7) . ?
C25 C26 1.388(7) . ?
S1 O2 1.435(3) . ?
S1 O3 1.448(4) . ?
S1 O1 1.450(4) . ?
S1 C27 1.825(5) . ?
C27 F3 1.325(5) . ?
C27 F2 1.340(5) . ?
C27 F1 1.348(5) . ?
S2 S2 0.953(5) 2 ?
S2 C28 1.207(6) 2 ?
S2 O4 1.422(6) . ?
S2 O6 1.430(7) . ?
S2 O5 1.430(7) . ?
S2 F6 1.775(6) 2 ?
S2 C28 1.811(6) . ?
S2 O6 1.938(8) 2 ?
S2 F5 2.021(7) 2 ?
S2 O5 2.146(8) 2 ?
O4 S2 1.422(6) 2 ?
O5 F6 1.060(11) 2 ?
O5 C28 1.721(12) 2 ?
O5 S2 2.146(8) 2 ?
O6 F5 0.758(10) 2 ?
O6 C28 1.153(11) 2 ?
O6 S2 1.938(8) 2 ?
C28 O6 1.153(11) 2 ?
C28 S2 1.207(6) 2 ?
C28 F6 1.301(7) . ?
C28 F5 1.315(7) . ?
C28 F4 1.348(7) . ?
C28 O5 1.721(12) 2 ?
C28 C28 2.036(13) 2 ?
F4 F4 1.400(13) 2 ?
F5 O6 0.758(10) 2 ?
F5 S2 2.021(7) 2 ?
F6 O5 1.060(11) 2 ?
F6 S2 1.775(6) 2 ?
C1S O1S 1.340(13) 2 ?
C1S O1S 1.340(13) . ?
O1S O1S 1.77(2) 2 ?
